data_7712202
loop_
_publ_author_name
'Resendiz-Lara, Diego A'
'Rosas-S&#xe1;nchez, Alfredo'
'Hashizume, Daisuke'
'Barquera-Lozada, Jos&#xe9; E'
'Toscano, R. Alfredo'
'L&#xf3;pez-Cort&#xe9;s, Jos&#xe9; G'
'Ortega-Alfaro, M Carmen'

_publ_section_title
;
 Synthesis of
 (&#x3bc;<sup>2</sup>,&#x3b7;<sup>3</sup>-allyl-&#x3b7;<sup>5</sup>-oxapentadienyl)diiron
 pentacarbonyl complexes, an unusual reaction product from
 &#x3b7;<sup>4</sup>-(vinylketene)Fe(CO)<sub>3</sub> complexes: structure
 and electron density distribution analysis.
;
_journal_issue 9
_journal_name_full 'Dalton transactions (Cambridge, England : 2003)'
_journal_page_first 2722
_journal_page_last 2734
_journal_paper_doi 10.1039/d2dt03700a
_journal_volume 52
_journal_year 2023
_chemical_formula_moiety 'C24 H18 Fe2 O4'
_chemical_formula_sum 'C24 H18 Fe2 O4'
_chemical_formula_weight 482.08
_space_group_crystal_system monoclinic
_space_group_IT_number 14
_space_group_name_Hall '-P 2ybc'
_space_group_name_H-M_alt 'P 1 21/c 1'
_atom_sites_solution_hydrogens geom
_atom_sites_solution_primary direct
_atom_sites_solution_secondary difmap
_audit_creation_method SHELXL-2019/2
_audit_update_record
;
2023-01-14 deposited with the CCDC.	2023-01-26 downloaded from the CCDC.
;
_cell_angle_alpha 90
_cell_angle_beta 108.8530(10)
_cell_angle_gamma 90
_cell_formula_units_Z 4
_cell_length_a 16.2932(8)
_cell_length_b 11.1212(6)
_cell_length_c 13.2838(7)
_cell_measurement_reflns_used 5618
_cell_measurement_temperature 298(2)
_cell_measurement_theta_max 25.15
_cell_measurement_theta_min 2.26
_cell_volume 2277.9(2)
_computing_cell_refinement 'APEX3 v2019.1-0(Bruker, 2019)'
_computing_data_collection 'APEX3 v2019.1-0(Bruker, 2019)'
_computing_data_reduction 'SAINT V8.40A (Bruker, 2014)'
_computing_molecular_graphics 'SHELXLe (H\"ubschle et al, 2011)'
_computing_publication_material 'CIFTAB V 2013/2 (Sheldrick, 2013)'
_computing_structure_refinement 'SHELXL-2019/2 (Sheldrick, 2015)'
_computing_structure_solution 'SHELXS-2012 (Bruker, 2013)'
_diffrn_ambient_temperature 298(2)
_diffrn_detector_area_resol_mean 8.333
_diffrn_measured_fraction_theta_full 0.998
_diffrn_measured_fraction_theta_max 0.997
_diffrn_measurement_device_type 'Bruker Smart Apex CCD diffractometer 01-670-01'
_diffrn_measurement_method \w-scans
_diffrn_radiation_monochromator graphite
_diffrn_radiation_type MoK\a
_diffrn_radiation_wavelength 0.71073
_diffrn_reflns_av_R_equivalents 0.0801
_diffrn_reflns_av_unetI/netI 0.0629
_diffrn_reflns_Laue_measured_fraction_full 0.998
_diffrn_reflns_Laue_measured_fraction_max 0.997
_diffrn_reflns_limit_h_max 19
_diffrn_reflns_limit_h_min -19
_diffrn_reflns_limit_k_max 13
_diffrn_reflns_limit_k_min -13
_diffrn_reflns_limit_l_max 15
_diffrn_reflns_limit_l_min -15
_diffrn_reflns_number 18422
_diffrn_reflns_point_group_measured_fraction_full 0.998
_diffrn_reflns_point_group_measured_fraction_max 0.997
_diffrn_reflns_theta_full 25.242
_diffrn_reflns_theta_max 25.339
_diffrn_reflns_theta_min 2.258
_diffrn_source 'fine-focus sealed tube'
_exptl_absorpt_coefficient_mu 1.299
_exptl_absorpt_correction_T_max 0.7452
_exptl_absorpt_correction_T_min 0.5534
_exptl_absorpt_correction_type multi-scan
_exptl_absorpt_process_details '(Sheldrick, 2008)'
_exptl_crystal_colour orange
_exptl_crystal_density_diffrn 1.406
_exptl_crystal_description lamina
_exptl_crystal_F_000 984
_exptl_crystal_size_max 0.340
_exptl_crystal_size_mid 0.142
_exptl_crystal_size_min 0.074
_refine_diff_density_max 0.473
_refine_diff_density_min -0.264
_refine_diff_density_rms 0.074
_refine_ls_extinction_method none
_refine_ls_goodness_of_fit_ref 1.014
_refine_ls_hydrogen_treatment constr
_refine_ls_matrix_type full
_refine_ls_number_parameters 317
_refine_ls_number_reflns 4143
_refine_ls_number_restraints 188
_refine_ls_restrained_S_all 1.009
_refine_ls_R_factor_all 0.0829
_refine_ls_R_factor_gt 0.0488
_refine_ls_shift/su_max 0.000
_refine_ls_shift/su_mean 0.000
_refine_ls_structure_factor_coef Fsqd
_refine_ls_weighting_details 'w=1/[\s^2^(Fo^2^)+(0.0673P)^2^+0.1631P] where P=(Fo^2^+2Fc^2^)/3'
_refine_ls_weighting_scheme calc
_refine_ls_wR_factor_gt 0.1156
_refine_ls_wR_factor_ref 0.1335
_reflns_Friedel_coverage 0.000
_reflns_number_gt 2741
_reflns_number_total 4143
_reflns_threshold_expression 'I > 2\s(I)'
_cod_data_source_file d2dt03700a2.cif
_cod_data_source_block Compound_3b
_cod_depositor_comments 'Adding full bibliography for 7712202--7712205.cif.'
_cod_original_sg_symbol_H-M 'P 21/c'
_cod_database_code 7712202
_shelx_shelxl_version_number 2019/2
_shelx_space_group_comment
;
The symmetry employed for this shelxl refinement is uniquely defined
by the following loop, which should always be used as a source of
symmetry information in preference to the above space-group names.
They are only intended as comments.
;
_shelx_estimated_absorpt_t_min 0.666
_shelx_estimated_absorpt_t_max 0.910
_platon_squeeze_void_probe_radius 1.20

loop_
_space_group_symop_operation_xyz
'x, y, z'
'-x, y+1/2, -z+1/2'
'-x, -y, -z'
'x, -y-1/2, z-1/2'

loop_
_atom_site_label
_atom_site_type_symbol
_atom_site_fract_x
_atom_site_fract_y
_atom_site_fract_z
_atom_site_U_iso_or_equiv
_atom_site_adp_type
_atom_site_occupancy
_atom_site_site_symmetry_order
_atom_site_calc_flag
_atom_site_refinement_flags_posn
_atom_site_refinement_flags_adp
_atom_site_refinement_flags_occupancy
_atom_site_disorder_assembly
_atom_site_disorder_group
Fe1 Fe 0.24521(3) 0.29519(6) 0.21846(4) 0.0474(2) Uani 1 1 d . . . . .
Fe2 Fe -0.08874(3) 0.23972(6) 0.10269(5) 0.0494(2) Uani 1 1 d . . . . .
O1 O 0.13829(19) 0.2729(3) -0.0111(2) 0.0676(9) Uani 1 1 d . . . . .
O2 O 0.3144(2) 0.3596(4) 0.4479(3) 0.1000(12) Uani 1 1 d . . . . .
O3 O 0.4051(2) 0.2478(4) 0.1690(3) 0.1000(13) Uani 1 1 d . . . . .
O4 O 0.2232(3) 0.5498(4) 0.1634(3) 0.1001(12) Uani 1 1 d . . . . .
C1 C 0.1583(2) 0.2617(4) 0.0834(3) 0.0490(10) Uani 1 1 d . . . . .
C2 C 0.1139(2) 0.2357(4) 0.1610(3) 0.0435(9) Uani 1 1 d . . . . .
C3 C 0.1620(2) 0.1610(3) 0.2433(3) 0.0446(9) Uani 1 1 d . . . . .
H3 H 0.149219 0.157230 0.310445 0.053 Uiso 1 1 calc R U . . .
C4 C 0.2345(2) 0.0993(4) 0.2317(3) 0.0478(10) Uani 1 1 d . . . . .
H4 H 0.220369 0.059819 0.162160 0.057 Uiso 1 1 calc R U . . .
C5 C 0.0354(2) 0.3024(3) 0.1596(3) 0.0434(9) Uani 1 1 d . . . . .
C6 C -0.0161(2) 0.3751(4) 0.0738(3) 0.0541(11) Uani 1 1 d . . . . .
H6 H -0.004983 0.389954 0.006671 0.065 Uiso 1 1 calc R U . . .
C7 C -0.0855(3) 0.4226(4) 0.1031(3) 0.0606(12) Uani 1 1 d . . . . .
H7 H -0.131228 0.475484 0.059304 0.073 Uiso 1 1 calc R U . . .
C8 C -0.0784(3) 0.3805(4) 0.2042(3) 0.0646(12) Uani 1 1 d . . . . .
H8 H -0.118361 0.398615 0.243710 0.078 Uiso 1 1 calc R U . . .
C9 C -0.0046(3) 0.3052(4) 0.2395(3) 0.0563(11) Uani 1 1 d . . . . .
H9 H 0.015607 0.262956 0.307868 0.068 Uiso 1 1 calc R U . . .
C10 C -0.0849(5) 0.0601(7) 0.0676(7) 0.0766(19) Uani 0.726(9) 1 d D U P A 1
H10 H -0.035774 0.014405 0.073684 0.092 Uiso 0.726(9) 1 calc R U P A 1
C11 C -0.1339(5) 0.1299(9) -0.0226(7) 0.0886(18) Uani 0.726(9) 1 d D U P A 1
H11 H -0.121801 0.136701 -0.086222 0.106 Uiso 0.726(9) 1 calc R U P A 1
C12 C -0.2021(5) 0.1859(9) 0.0000(8) 0.0897(18) Uani 0.726(9) 1 d D U P A 1
H12 H -0.243952 0.235077 -0.045739 0.108 Uiso 0.726(9) 1 calc R U P A 1
C13 C -0.1964(5) 0.1541(7) 0.1060(7) 0.0822(18) Uani 0.726(9) 1 d D U P A 1
H13 H -0.232679 0.181204 0.142771 0.099 Uiso 0.726(9) 1 calc R U P A 1
C14 C -0.1262(4) 0.0746(6) 0.1450(8) 0.0773(18) Uani 0.726(9) 1 d D U P A 1
H14 H -0.109608 0.037518 0.211320 0.093 Uiso 0.726(9) 1 calc R U P A 1
C10B C -0.0933(10) 0.0986(16) -0.0037(18) 0.081(3) Uani 0.274(9) 1 d D U P A 2
H10B H -0.044845 0.071114 -0.019354 0.097 Uiso 0.274(9) 1 calc R U P A 2
C11B C -0.1531(12) 0.1902(18) -0.0593(14) 0.082(3) Uani 0.274(9) 1 d D U P A 2
H11B H -0.149732 0.232792 -0.118108 0.098 Uiso 0.274(9) 1 calc R U P A 2
C12B C -0.2166(12) 0.2051(18) -0.0116(19) 0.086(3) Uani 0.274(9) 1 d D U P A 2
H12B H -0.262658 0.258938 -0.032440 0.103 Uiso 0.274(9) 1 calc R U P A 2
C13B C -0.1983(13) 0.1230(19) 0.0750(18) 0.085(2) Uani 0.274(9) 1 d D U P A 2
H13B H -0.230637 0.113416 0.120764 0.102 Uiso 0.274(9) 1 calc R U P A 2
C14B C -0.1229(13) 0.0589(16) 0.0792(18) 0.086(2) Uani 0.274(9) 1 d D U P A 2
H14B H -0.096781 -0.000192 0.128720 0.103 Uiso 0.274(9) 1 calc R U P A 2
C15 C 0.2949(2) 0.0266(4) 0.3163(3) 0.0527(10) Uani 1 1 d . . . . .
C16 C 0.3047(3) 0.0395(4) 0.4245(3) 0.0631(12) Uani 1 1 d . . . . .
H16 H 0.272616 0.097244 0.446272 0.076 Uiso 1 1 calc R U . . .
C17 C 0.3619(3) -0.0335(5) 0.4990(4) 0.0823(16) Uani 1 1 d . . . . .
H17 H 0.367713 -0.023766 0.570460 0.099 Uiso 1 1 calc R U . . .
C18 C 0.4104(3) -0.1199(6) 0.4708(5) 0.0911(18) Uani 1 1 d . . . . .
C19 C 0.4007(3) -0.1342(6) 0.3638(5) 0.1006(19) Uani 1 1 d . . . . .
H19 H 0.432426 -0.193200 0.343215 0.121 Uiso 1 1 calc R U . . .
C20 C 0.3443(3) -0.0617(5) 0.2871(4) 0.0782(15) Uani 1 1 d . . . . .
H20 H 0.339236 -0.071798 0.215878 0.094 Uiso 1 1 calc R U . . .
C21 C 0.4719(4) -0.2031(7) 0.5528(6) 0.149(3) Uani 1 1 d . . . . .
H21A H 0.499684 -0.257018 0.517538 0.224 Uiso 1 1 calc R U . . .
H21B H 0.514982 -0.155909 0.603892 0.224 Uiso 1 1 calc R U . . .
H21C H 0.439495 -0.248722 0.588540 0.224 Uiso 1 1 calc R U . . .
C22 C 0.2881(3) 0.3297(4) 0.3616(4) 0.0641(12) Uani 1 1 d . . . . .
C23 C 0.3434(3) 0.2685(4) 0.1890(3) 0.0639(13) Uani 1 1 d . . . . .
C24 C 0.2316(3) 0.4507(5) 0.1867(3) 0.0639(12) Uani 1 1 d . . . . .

loop_
_atom_site_aniso_label
_atom_site_aniso_U_11
_atom_site_aniso_U_22
_atom_site_aniso_U_33
_atom_site_aniso_U_23
_atom_site_aniso_U_13
_atom_site_aniso_U_12
Fe1 0.0365(3) 0.0711(5) 0.0352(3) 0.0021(3) 0.0127(2) -0.0071(3)
Fe2 0.0359(3) 0.0616(4) 0.0524(4) 0.0030(3) 0.0165(3) 0.0001(3)
O1 0.0577(18) 0.111(3) 0.0344(16) 0.0057(15) 0.0149(13) -0.0035(16)
O2 0.115(3) 0.122(3) 0.047(2) -0.015(2) 0.0027(19) 0.003(2)
O3 0.049(2) 0.169(4) 0.093(3) -0.004(2) 0.039(2) -0.009(2)
O4 0.139(4) 0.080(3) 0.084(3) 0.020(2) 0.041(2) 0.003(2)
C1 0.040(2) 0.068(3) 0.040(2) 0.002(2) 0.0154(17) -0.0026(19)
C2 0.0295(19) 0.060(3) 0.040(2) 0.0005(18) 0.0108(16) -0.0074(17)
C3 0.034(2) 0.063(3) 0.038(2) 0.0046(18) 0.0142(17) -0.0046(18)
C4 0.037(2) 0.062(3) 0.045(2) -0.0053(19) 0.0131(18) -0.0057(18)
C5 0.039(2) 0.055(2) 0.036(2) -0.0008(18) 0.0103(16) -0.0062(18)
C6 0.046(2) 0.065(3) 0.051(2) 0.014(2) 0.0154(19) -0.001(2)
C7 0.051(3) 0.067(3) 0.058(3) 0.005(2) 0.009(2) 0.008(2)
C8 0.062(3) 0.085(3) 0.050(3) 0.000(2) 0.022(2) 0.023(2)
C9 0.054(2) 0.082(3) 0.034(2) 0.001(2) 0.0147(18) 0.014(2)
C10 0.063(4) 0.064(4) 0.103(5) -0.011(3) 0.027(3) -0.013(3)
C11 0.082(4) 0.082(4) 0.092(4) -0.020(3) 0.014(3) -0.015(3)
C12 0.058(3) 0.084(4) 0.105(4) -0.008(3) -0.004(3) -0.013(3)
C13 0.055(3) 0.074(4) 0.119(4) -0.001(3) 0.029(3) -0.015(3)
C14 0.059(3) 0.067(4) 0.109(4) 0.004(3) 0.031(3) -0.010(3)
C10B 0.067(5) 0.070(5) 0.096(6) -0.021(5) 0.012(5) -0.004(4)
C11B 0.067(5) 0.072(6) 0.093(5) -0.016(4) 0.008(4) -0.007(5)
C12B 0.059(5) 0.079(5) 0.106(5) -0.010(4) 0.009(4) -0.010(4)
C13B 0.060(4) 0.076(5) 0.110(5) -0.008(4) 0.017(4) -0.017(4)
C14B 0.067(4) 0.071(4) 0.108(5) -0.007(4) 0.014(4) -0.010(4)
C15 0.027(2) 0.071(3) 0.061(3) 0.008(2) 0.0149(19) 0.0068(19)
C16 0.042(2) 0.090(3) 0.061(3) 0.016(2) 0.021(2) 0.011(2)
C17 0.051(3) 0.121(5) 0.078(3) 0.036(3) 0.025(3) 0.017(3)
C18 0.048(3) 0.129(5) 0.095(4) 0.040(4) 0.021(3) 0.023(3)
C19 0.059(3) 0.116(5) 0.134(6) 0.015(4) 0.040(4) 0.040(3)
C20 0.062(3) 0.097(4) 0.081(3) 0.011(3) 0.032(3) 0.023(3)
C21 0.083(5) 0.189(8) 0.169(7) 0.092(6) 0.032(4) 0.065(5)
C22 0.060(3) 0.079(3) 0.051(3) 0.002(2) 0.015(2) -0.002(2)
C23 0.043(3) 0.097(4) 0.051(3) 0.004(2) 0.016(2) -0.008(2)
C24 0.072(3) 0.076(4) 0.044(3) 0.013(2) 0.019(2) -0.004(3)

loop_
_atom_type_symbol
_atom_type_description
_atom_type_scat_dispersion_real
_atom_type_scat_dispersion_imag
_atom_type_scat_source
C C 0.0033 0.0016 'International Tables Vol C Tables 4.2.6.8 and 6.1.1.4'
H H 0.0000 0.0000 'International Tables Vol C Tables 4.2.6.8 and 6.1.1.4'
O O 0.0106 0.0060 'International Tables Vol C Tables 4.2.6.8 and 6.1.1.4'
Fe Fe 0.3463 0.8444 'International Tables Vol C Tables 4.2.6.8 and 6.1.1.4'

loop_
_geom_angle_atom_site_label_1
_geom_angle_atom_site_label_2
_geom_angle_atom_site_label_3
_geom_angle
_geom_angle_site_symmetry_1
_geom_angle_site_symmetry_3
_geom_angle_publ_flag
C24 Fe1 C23 99.3(2) . . ?
C24 Fe1 C22 91.1(2) . . ?
C23 Fe1 C22 101.09(19) . . ?
C24 Fe1 C1 88.23(19) . . ?
C23 Fe1 C1 101.78(18) . . ?
C22 Fe1 C1 156.92(18) . . ?
C24 Fe1 C3 133.42(18) . . ?
C23 Fe1 C3 125.50(19) . . ?
C22 Fe1 C3 91.97(17) . . ?
C1 Fe1 C3 72.15(15) . . ?
C24 Fe1 C2 100.55(18) . . ?
C23 Fe1 C2 137.28(18) . . ?
C22 Fe1 C2 115.88(17) . . ?
C1 Fe1 C2 41.98(14) . . ?
C3 Fe1 C2 38.37(13) . . ?
C24 Fe1 C4 167.67(18) . . ?
C23 Fe1 C4 87.27(18) . . ?
C22 Fe1 C4 97.90(18) . . ?
C1 Fe1 C4 80.18(16) . . ?
C3 Fe1 C4 38.34(13) . . ?
C2 Fe1 C4 67.94(14) . . ?
C12 Fe2 C11 40.6(3) . . ?
C12 Fe2 C13 41.6(3) . . ?
C11 Fe2 C13 68.9(3) . . ?
C12 Fe2 C9 158.0(3) . . ?
C11 Fe2 C9 157.7(3) . . ?
C13 Fe2 C9 119.6(3) . . ?
C12 Fe2 C6 124.1(3) . . ?
C11 Fe2 C6 112.1(3) . . ?
C13 Fe2 C6 157.5(3) . . ?
C9 Fe2 C6 68.60(17) . . ?
C12 Fe2 C7 108.6(3) . . ?
C11 Fe2 C7 127.9(3) . . ?
C13 Fe2 C7 119.7(3) . . ?
C9 Fe2 C7 68.19(17) . . ?
C6 Fe2 C7 40.66(15) . . ?
C12 Fe2 C8 122.8(3) . . ?
C11 Fe2 C8 161.5(3) . . ?
C13 Fe2 C8 103.6(3) . . ?
C9 Fe2 C8 40.74(15) . . ?
C6 Fe2 C8 68.03(18) . . ?
C7 Fe2 C8 39.98(16) . . ?
C12 Fe2 C5 160.3(3) . . ?
C11 Fe2 C5 124.7(3) . . ?
C13 Fe2 C5 157.3(3) . . ?
C9 Fe2 C5 40.72(15) . . ?
C6 Fe2 C5 41.10(14) . . ?
C7 Fe2 C5 68.63(16) . . ?
C8 Fe2 C5 68.42(16) . . ?
C12 Fe2 C10 69.1(3) . . ?
C11 Fe2 C10 41.4(3) . . ?
C13 Fe2 C10 68.6(3) . . ?
C9 Fe2 C10 119.4(3) . . ?
C6 Fe2 C10 128.1(2) . . ?
C7 Fe2 C10 165.6(3) . . ?
C8 Fe2 C10 153.4(3) . . ?
C5 Fe2 C10 108.5(2) . . ?
C12 Fe2 C14 68.4(3) . . ?
C11 Fe2 C14 67.9(4) . . ?
C13 Fe2 C14 40.3(2) . . ?
C9 Fe2 C14 104.4(3) . . ?
C6 Fe2 C14 162.2(2) . . ?
C7 Fe2 C14 153.7(3) . . ?
C8 Fe2 C14 118.1(3) . . ?
C5 Fe2 C14 123.1(2) . . ?
C10 Fe2 C14 39.9(3) . . ?
C9 Fe2 C14B 123.5(6) . . ?
C6 Fe2 C14B 146.4(7) . . ?
C7 Fe2 C14B 166.2(5) . . ?
C8 Fe2 C14B 143.3(7) . . ?
C5 Fe2 C14B 124.8(5) . . ?
C9 Fe2 C10B 137.7(5) . . ?
C6 Fe2 C10B 108.9(6) . . ?
C7 Fe2 C10B 138.2(7) . . ?
C8 Fe2 C10B 176.8(5) . . ?
C5 Fe2 C10B 108.7(4) . . ?
C14B Fe2 C10B 39.4(5) . . ?
O1 C1 C2 136.8(4) . . ?
O1 C1 Fe1 145.5(3) . . ?
C2 C1 Fe1 76.4(2) . . ?
C3 C2 C1 112.9(3) . . ?
C3 C2 C5 125.1(3) . . ?
C1 C2 C5 121.0(3) . . ?
C3 C2 Fe1 70.1(2) . . ?
C1 C2 Fe1 61.6(2) . . ?
C5 C2 Fe1 128.0(3) . . ?
C2 C3 C4 118.7(3) . . ?
C2 C3 Fe1 71.5(2) . . ?
C4 C3 Fe1 74.1(2) . . ?
C2 C3 H3 120.5 . . ?
C4 C3 H3 120.5 . . ?
Fe1 C3 H3 120.5 . . ?
C3 C4 C15 123.9(3) . . ?
C3 C4 Fe1 67.6(2) . . ?
C15 C4 Fe1 123.6(3) . . ?
C3 C4 H4 111.7 . . ?
C15 C4 H4 111.7 . . ?
Fe1 C4 H4 111.7 . . ?
C9 C5 C6 106.9(3) . . ?
C9 C5 C2 127.6(4) . . ?
C6 C5 C2 125.4(3) . . ?
C9 C5 Fe2 69.1(2) . . ?
C6 C5 Fe2 69.0(2) . . ?
C2 C5 Fe2 125.8(3) . . ?
C7 C6 C5 108.0(3) . . ?
C7 C6 Fe2 69.9(2) . . ?
C5 C6 Fe2 69.9(2) . . ?
C7 C6 H6 126.0 . . ?
C5 C6 H6 126.0 . . ?
Fe2 C6 H6 126.0 . . ?
C8 C7 C6 108.4(4) . . ?
C8 C7 Fe2 70.2(3) . . ?
C6 C7 Fe2 69.4(3) . . ?
C8 C7 H7 125.8 . . ?
C6 C7 H7 125.8 . . ?
Fe2 C7 H7 125.8 . . ?
C7 C8 C9 108.4(4) . . ?
C7 C8 Fe2 69.9(3) . . ?
C9 C8 Fe2 69.2(2) . . ?
C7 C8 H8 125.8 . . ?
C9 C8 H8 125.8 . . ?
Fe2 C8 H8 125.8 . . ?
C8 C9 C5 108.3(4) . . ?
C8 C9 Fe2 70.1(2) . . ?
C5 C9 Fe2 70.2(2) . . ?
C8 C9 H9 125.9 . . ?
C5 C9 H9 125.9 . . ?
Fe2 C9 H9 125.9 . . ?
C14 C10 C11 106.3(7) . . ?
C14 C10 Fe2 70.5(4) . . ?
C11 C10 Fe2 67.3(4) . . ?
C14 C10 H10 126.8 . . ?
C11 C10 H10 126.8 . . ?
Fe2 C10 H10 126.8 . . ?
C12 C11 C10 109.2(8) . . ?
C12 C11 Fe2 69.6(6) . . ?
C10 C11 Fe2 71.3(5) . . ?
C12 C11 H11 125.4 . . ?
C10 C11 H11 125.4 . . ?
Fe2 C11 H11 125.2 . . ?
C11 C12 C13 107.5(7) . . ?
C11 C12 Fe2 69.8(5) . . ?
C13 C12 Fe2 69.5(4) . . ?
C11 C12 H12 126.2 . . ?
C13 C12 H12 126.2 . . ?
Fe2 C12 H12 126.1 . . ?
C14 C13 C12 107.8(7) . . ?
C14 C13 Fe2 72.2(4) . . ?
C12 C13 Fe2 68.9(4) . . ?
C14 C13 H13 126.1 . . ?
C12 C13 H13 126.1 . . ?
Fe2 C13 H13 124.4 . . ?
C13 C14 C10 109.0(7) . . ?
C13 C14 Fe2 67.5(4) . . ?
C10 C14 Fe2 69.6(4) . . ?
C13 C14 H14 125.5 . . ?
C10 C14 H14 125.5 . . ?
Fe2 C14 H14 129.1 . . ?
C14B C10B C11B 106.1(8) . . ?
C14B C10B Fe2 69.8(8) . . ?
C11B C10B Fe2 71.7(8) . . ?
C14B C10B H10B 127.0 . . ?
C11B C10B H10B 127.0 . . ?
Fe2 C10B H10B 123.3 . . ?
C12B C11B C10B 109.4(9) . . ?
C12B C11B Fe2 72.8(8) . . ?
C10B C11B Fe2 68.6(8) . . ?
C12B C11B H11B 125.3 . . ?
C10B C11B H11B 125.3 . . ?
Fe2 C11B H11B 124.8 . . ?
C11B C12B C13B 107.5(8) . . ?
C11B C12B Fe2 69.7(7) . . ?
C13B C12B Fe2 69.3(7) . . ?
C11B C12B H12B 126.2 . . ?
C13B C12B H12B 126.2 . . ?
Fe2 C12B H12B 126.3 . . ?
C14B C13B C12B 108.0(8) . . ?
C14B C13B Fe2 68.3(8) . . ?
C12B C13B Fe2 72.2(8) . . ?
C14B C13B H13B 126.0 . . ?
C12B C13B H13B 126.0 . . ?
Fe2 C13B H13B 125.0 . . ?
C13B C14B C10B 109.0(9) . . ?
C13B C14B Fe2 72.8(9) . . ?
C10B C14B Fe2 70.9(8) . . ?
C13B C14B H14B 125.5 . . ?
C10B C14B H14B 125.5 . . ?
Fe2 C14B H14B 122.5 . . ?
C20 C15 C16 118.1(4) . . ?
C20 C15 C4 118.4(4) . . ?
C16 C15 C4 123.5(4) . . ?
C17 C16 C15 119.9(4) . . ?
C17 C16 H16 120.0 . . ?
C15 C16 H16 120.0 . . ?
C18 C17 C16 122.1(5) . . ?
C18 C17 H17 118.9 . . ?
C16 C17 H17 118.9 . . ?
C17 C18 C19 118.4(5) . . ?
C17 C18 C21 122.1(6) . . ?
C19 C18 C21 119.4(6) . . ?
C18 C19 C20 121.0(5) . . ?
C18 C19 H19 119.5 . . ?
C20 C19 H19 119.5 . . ?
C19 C20 C15 120.5(5) . . ?
C19 C20 H20 119.8 . . ?
C15 C20 H20 119.8 . . ?
C18 C21 H21A 109.5 . . ?
C18 C21 H21B 109.5 . . ?
H21A C21 H21B 109.5 . . ?
C18 C21 H21C 109.5 . . ?
H21A C21 H21C 109.5 . . ?
H21B C21 H21C 109.5 . . ?
O2 C22 Fe1 175.0(5) . . ?
O3 C23 Fe1 177.7(5) . . ?
O4 C24 Fe1 177.9(4) . . ?

loop_
_geom_bond_atom_site_label_1
_geom_bond_atom_site_label_2
_geom_bond_distance
_geom_bond_site_symmetry_2
_geom_bond_publ_flag
Fe1 C24 1.777(5) . ?
Fe1 C23 1.791(5) . ?
Fe1 C22 1.842(5) . ?
Fe1 C1 1.929(4) . ?
Fe1 C3 2.113(4) . ?
Fe1 C2 2.131(4) . ?
Fe1 C4 2.198(4) . ?
Fe2 C12 2.001(10) . ?
Fe2 C11 2.003(8) . ?
Fe2 C13 2.009(7) . ?
Fe2 C9 2.026(4) . ?
Fe2 C6 2.027(4) . ?
Fe2 C7 2.034(5) . ?
Fe2 C8 2.038(4) . ?
Fe2 C5 2.040(4) . ?
Fe2 C10 2.056(8) . ?
Fe2 C14 2.069(7) . ?
Fe2 C14B 2.083(18) . ?
Fe2 C10B 2.098(17) . ?
O1 C1 1.196(4) . ?
O2 C22 1.136(5) . ?
O3 C23 1.143(5) . ?
O4 C24 1.142(5) . ?
C1 C2 1.467(5) . ?
C2 C3 1.395(5) . ?
C2 C5 1.473(5) . ?
C3 C4 1.418(5) . ?
C3 H3 0.9800 . ?
C4 C15 1.474(5) . ?
C4 H4 0.9800 . ?
C5 C9 1.415(5) . ?
C5 C6 1.428(5) . ?
C6 C7 1.411(5) . ?
C6 H6 0.9800 . ?
C7 C8 1.392(5) . ?
C7 H7 0.9800 . ?
C8 C9 1.415(5) . ?
C8 H8 0.9800 . ?
C9 H9 0.9800 . ?
C10 C14 1.408(11) . ?
C10 C11 1.434(11) . ?
C10 H10 0.9300 . ?
C11 C12 1.389(9) . ?
C11 H11 0.9300 . ?
C12 C13 1.425(9) . ?
C12 H12 0.9300 . ?
C13 C14 1.407(9) . ?
C13 H13 0.9300 . ?
C14 H14 0.9300 . ?
C10B C14B 1.409(14) . ?
C10B C11B 1.438(14) . ?
C10B H10B 0.9300 . ?
C11B C12B 1.386(11) . ?
C11B H11B 0.9300 . ?
C12B C13B 1.423(11) . ?
C12B H12B 0.9300 . ?
C13B C14B 1.406(11) . ?
C13B H13B 0.9300 . ?
C14B H14B 0.9300 . ?
C15 C20 1.400(6) . ?
C15 C16 1.402(5) . ?
C16 C17 1.383(6) . ?
C16 H16 0.9300 . ?
C17 C18 1.370(7) . ?
C17 H17 0.9300 . ?
C18 C19 1.387(7) . ?
C18 C21 1.531(7) . ?
C19 C20 1.389(7) . ?
C19 H19 0.9300 . ?
C20 H20 0.9300 . ?
C21 H21A 0.9600 . ?
C21 H21B 0.9600 . ?
C21 H21C 0.9600 . ?

loop_
_geom_torsion_atom_site_label_1
_geom_torsion_atom_site_label_2
_geom_torsion_atom_site_label_3
_geom_torsion_atom_site_label_4
_geom_torsion
_geom_torsion_site_symmetry_1
_geom_torsion_site_symmetry_2
_geom_torsion_site_symmetry_3
_geom_torsion_site_symmetry_4
_geom_torsion_publ_flag
O1 C1 C2 C3 141.5(5) . . . . ?
Fe1 C1 C2 C3 -49.6(3) . . . . ?
O1 C1 C2 C5 -49.5(7) . . . . ?
Fe1 C1 C2 C5 119.4(3) . . . . ?
O1 C1 C2 Fe1 -168.9(6) . . . . ?
C1 C2 C3 C4 -13.7(5) . . . . ?
C5 C2 C3 C4 177.8(3) . . . . ?
Fe1 C2 C3 C4 -59.2(3) . . . . ?
C1 C2 C3 Fe1 45.5(3) . . . . ?
C5 C2 C3 Fe1 -123.0(4) . . . . ?
C2 C3 C4 C15 174.3(4) . . . . ?
Fe1 C3 C4 C15 116.4(4) . . . . ?
C2 C3 C4 Fe1 57.9(3) . . . . ?
C3 C2 C5 C9 1.0(6) . . . . ?
C1 C2 C5 C9 -166.6(4) . . . . ?
Fe1 C2 C5 C9 -90.1(5) . . . . ?
C3 C2 C5 C6 -177.3(4) . . . . ?
C1 C2 C5 C6 15.1(6) . . . . ?
Fe1 C2 C5 C6 91.5(4) . . . . ?
C3 C2 C5 Fe2 -89.0(4) . . . . ?
C1 C2 C5 Fe2 103.3(4) . . . . ?
Fe1 C2 C5 Fe2 179.78(17) . . . . ?
C9 C5 C6 C7 0.9(5) . . . . ?
C2 C5 C6 C7 179.6(4) . . . . ?
Fe2 C5 C6 C7 59.8(3) . . . . ?
C9 C5 C6 Fe2 -58.9(3) . . . . ?
C2 C5 C6 Fe2 119.8(4) . . . . ?
C5 C6 C7 C8 -0.3(5) . . . . ?
Fe2 C6 C7 C8 59.5(3) . . . . ?
C5 C6 C7 Fe2 -59.8(3) . . . . ?
C6 C7 C8 C9 -0.4(5) . . . . ?
Fe2 C7 C8 C9 58.6(3) . . . . ?
C6 C7 C8 Fe2 -59.0(3) . . . . ?
C7 C8 C9 C5 1.0(5) . . . . ?
Fe2 C8 C9 C5 60.0(3) . . . . ?
C7 C8 C9 Fe2 -59.0(3) . . . . ?
C6 C5 C9 C8 -1.2(5) . . . . ?
C2 C5 C9 C8 -179.8(4) . . . . ?
Fe2 C5 C9 C8 -60.0(3) . . . . ?
C6 C5 C9 Fe2 58.8(3) . . . . ?
C2 C5 C9 Fe2 -119.8(4) . . . . ?
C14 C10 C11 C12 0.6(9) . . . . ?
Fe2 C10 C11 C12 -59.5(6) . . . . ?
C14 C10 C11 Fe2 60.1(5) . . . . ?
C10 C11 C12 C13 1.1(10) . . . . ?
Fe2 C11 C12 C13 -59.4(6) . . . . ?
C10 C11 C12 Fe2 60.6(5) . . . . ?
C11 C12 C13 C14 -2.4(10) . . . . ?
Fe2 C12 C13 C14 -62.0(5) . . . . ?
C11 C12 C13 Fe2 59.6(6) . . . . ?
C12 C13 C14 C10 2.8(9) . . . . ?
Fe2 C13 C14 C10 -57.1(5) . . . . ?
C12 C13 C14 Fe2 60.0(6) . . . . ?
C11 C10 C14 C13 -2.1(8) . . . . ?
Fe2 C10 C14 C13 55.9(5) . . . . ?
C11 C10 C14 Fe2 -58.0(5) . . . . ?
C14B C10B C11B C12B 0.0(2) . . . . ?
Fe2 C10B C11B C12B -61.7(8) . . . . ?
C14B C10B C11B Fe2 61.7(8) . . . . ?
C10B C11B C12B C13B -0.1(2) . . . . ?
Fe2 C11B C12B C13B -59.3(7) . . . . ?
C10B C11B C12B Fe2 59.1(7) . . . . ?
C11B C12B C13B C14B 0.3(4) . . . . ?
Fe2 C12B C13B C14B -59.2(7) . . . . ?
C11B C12B C13B Fe2 59.5(7) . . . . ?
C12B C13B C14B C10B -0.3(5) . . . . ?
Fe2 C13B C14B C10B -62.0(8) . . . . ?
C12B C13B C14B Fe2 61.7(8) . . . . ?
C11B C10B C14B C13B 0.2(4) . . . . ?
Fe2 C10B C14B C13B 63.2(9) . . . . ?
C11B C10B C14B Fe2 -63.0(9) . . . . ?
C3 C4 C15 C20 158.1(4) . . . . ?
Fe1 C4 C15 C20 -117.9(4) . . . . ?
C3 C4 C15 C16 -20.7(6) . . . . ?
Fe1 C4 C15 C16 63.3(5) . . . . ?
C20 C15 C16 C17 0.2(6) . . . . ?
C4 C15 C16 C17 179.0(4) . . . . ?
C15 C16 C17 C18 -0.1(8) . . . . ?
C16 C17 C18 C19 -0.4(9) . . . . ?
C16 C17 C18 C21 -178.3(5) . . . . ?
C17 C18 C19 C20 1.0(9) . . . . ?
C21 C18 C19 C20 178.8(6) . . . . ?
C18 C19 C20 C15 -0.9(9) . . . . ?
C16 C15 C20 C19 0.3(7) . . . . ?
C4 C15 C20 C19 -178.6(5) . . . . ?

loop_
_platon_squeeze_void_nr
_platon_squeeze_void_average_x
_platon_squeeze_void_average_y
_platon_squeeze_void_average_z
_platon_squeeze_void_volume
_platon_squeeze_void_count_electrons
_platon_squeeze_void_content
1 0.500 0.000 0.000 125 26 ' '
2 0.500 0.500 0.500 125 26 ' '
